data_4024738
loop_
_publ_author_name
'Andrei V. Malkov'
'Kvetoslava Vrankov\'a'
'Sigitas Ston\<cius'
'Pavel Ko\<covsk\'y'

_publ_section_title
;
Asymmetric Reduction of Imines with Trichlorosilane, Catalyzed by Sigamide,
an Amino Acid-Derived Formamide: Scope and Limitations
;
_journal_name_full 'Journal of Organic Chemistry'
_journal_page_first 5839
_journal_page_last 5849
_journal_paper_doi 10.1021/jo900561h
_journal_volume 74
_journal_year 2009
_chemical_absolute_configuration syn
_chemical_formula_moiety 'C15 H22 N2 O2'
_chemical_formula_sum 'C15 H22 N2 O2'
_chemical_formula_weight 262.35
_space_group_IT_number 19
_symmetry_cell_setting orthorhombic
_symmetry_space_group_name_Hall 'P 2ac 2ab'
_symmetry_space_group_name_H-M 'P 21 21 21'
_atom_sites_solution_hydrogens geom
_atom_sites_solution_primary direct
_audit_creation_date 05-06-17
_audit_creation_method CRYSTALS_ver_12.80
_cell_angle_alpha 90
_cell_angle_beta 90
_cell_angle_gamma 90
_cell_formula_units_Z 12
_cell_length_a 10.5722(3)
_cell_length_b 20.8611(6)
_cell_length_c 21.2475(5)
_cell_measurement_reflns_used 49140
_cell_measurement_temperature 100
_cell_measurement_theta_max 27
_cell_measurement_theta_min 0
_cell_volume 4686.1(2)
_computing_cell_refinement 'DENZO/SCALEPACK (Otwinowski & Minor, 1997)'
_computing_data_collection 'Nonius (1997-2001). COLLECT.'
_computing_data_reduction 'DENZO/SCALEPACK (Otwinowski & Minor, 1997)'
_computing_molecular_graphics 'CAMERON (Watkin et al., 1996)'
_computing_publication_material 'CRYSTALS (Betteridge et al., 2003)'
_computing_structure_refinement 'CRYSTALS (Betteridge et al., 2003)'
_computing_structure_solution 'SIR92 (Altomare et al., 1994)'
_diffrn_ambient_temperature 100
_diffrn_measured_fraction_theta_full 0.983
_diffrn_measured_fraction_theta_max 0.983
_diffrn_measurement_device_type 'Nonius Kappa CCD'
_diffrn_measurement_method '\f & \w scans'
_diffrn_radiation_monochromator graphite
_diffrn_radiation_type 'Mo K\a'
_diffrn_radiation_wavelength 0.71073
_diffrn_reflns_av_R_equivalents 0.079
_diffrn_reflns_limit_h_max 12
_diffrn_reflns_limit_h_min -12
_diffrn_reflns_limit_k_max 24
_diffrn_reflns_limit_k_min -18
_diffrn_reflns_limit_l_max 25
_diffrn_reflns_limit_l_min -25
_diffrn_reflns_number 24119
_diffrn_reflns_theta_full 25.030
_diffrn_reflns_theta_max 25.030
_diffrn_reflns_theta_min 1.368
_diffrn_standards_number 0
_exptl_absorpt_coefficient_mu 0.074
_exptl_absorpt_correction_T_max 0
_exptl_absorpt_correction_T_min 0
_exptl_absorpt_correction_type none
_exptl_crystal_colour colourless
_exptl_crystal_density_diffrn 1.116
_exptl_crystal_description block
_exptl_crystal_F_000 1704
_exptl_crystal_size_max 0.20
_exptl_crystal_size_mid 0.12
_exptl_crystal_size_min 0.10
_refine_diff_density_max 0.77
_refine_diff_density_min -0.46
_refine_ls_extinction_coef 850(160)
_refine_ls_extinction_method 'Larson 1970 Crystallographic Computing eq 22'
_refine_ls_goodness_of_fit_ref 0.9865
_refine_ls_hydrogen_treatment constr
_refine_ls_matrix_type full
_refine_ls_number_parameters 515
_refine_ls_number_reflns 4570
_refine_ls_number_restraints 0
_refine_ls_R_factor_all 0.0907
_refine_ls_R_factor_gt 0.0735
_refine_ls_shift/su_max 0.000143
_refine_ls_structure_factor_coef Fsqd
_refine_ls_weighting_details
;
 w=1/[\s^2^(F^2^) + 0.10 + 6.50P] 
where P=(max(Fo^2^,0) + 2Fc^2^)/3 
;
_refine_ls_weighting_scheme calc
_refine_ls_wR_factor_all 0.1953
_refine_ls_wR_factor_gt 0.1865
_refine_ls_wR_factor_ref 0.1953
_reflns_limit_h_max 12
_reflns_limit_h_min 0
_reflns_limit_k_max 24
_reflns_limit_k_min 0
_reflns_limit_l_max 25
_reflns_limit_l_min 0
_reflns_number_gt 3545
_reflns_number_total 4570
_reflns_threshold_expression I>2.00u(I)
_oxford_diffrn_Wilson_B_factor 2.46
_oxford_diffrn_Wilson_scale 6.25
_oxford_refine_ls_scale 0.4804(17)
_oxford_structure_analysis_title 'sx002 in P 2 21 2'
_cod_data_source_file jo900561h_si_001.cif
_cod_data_source_block CRYSTALS_cif
_cod_depositor_comments
;
The following automatic conversions were performed:
'_symmetry_cell_setting' value 'Orthorhombic' changed to 'orthorhombic'
according to '/home/saulius/struct/CIF-dictionaries/cif_core.dic'
dictionary named 'cif_core.dic' version 2.4.1 from 2010-06-29.

Automatic conversion script
Id: cif_fix_enum 1527 2010-12-29 10:47:43Z saulius 
;
_cod_original_sg_symbol_H-M 'P 21 21 21 '
_cod_database_code 4024738

loop_
_symmetry_equiv_pos_as_xyz
x,y,z
x+1/2,-y+1/2,-z
-x,y+1/2,-z+1/2
-x+1/2,-y,z+1/2

loop_
_atom_site_label
_atom_site_type_symbol
_atom_site_fract_x
_atom_site_fract_y
_atom_site_fract_z
_atom_site_U_iso_or_equiv
_atom_site_occupancy
_atom_site_adp_type
_atom_site_refinement_flags_posn
_atom_site_refinement_flags_adp
_atom_site_refinement_flags_occupancy
_atom_site_disorder_assembly
_atom_site_disorder_group
_atom_site_attached_hydrogens
C1 C -1.0065(4) 0.0403(3) -0.6061(2) 0.0223 1.0000 Uani . . . . . .
C2 C -0.9592(5) 0.0984(3) -0.5689(3) 0.0292 1.0000 Uani . . . . . .
N3 N -1.0426(4) 0.1203(2) -0.5249(2) 0.0352 1.0000 Uani . . . . . .
C4 C -1.0262(6) 0.1707(3) -0.4804(3) 0.0434 1.0000 Uani . . . . . .
C5 C -0.9158(6) 0.2048(3) -0.4719(3) 0.0396 1.0000 Uani . . . . . .
C6 C -0.9060(7) 0.2493(3) -0.4227(4) 0.0556 1.0000 Uani . . . . . .
C7 C -1.0120(8) 0.2619(4) -0.3852(4) 0.0686 1.0000 Uani . . . . . .
C8 C -1.1228(8) 0.2286(3) -0.3939(3) 0.0540 1.0000 Uani . . . . . .
C9 C -1.1284(7) 0.1835(3) -0.4420(3) 0.0487 1.0000 Uani . . . . . .
C10 C -1.2364(9) 0.2386(5) -0.3509(4) 0.0788 1.0000 Uani . . . . . .
C11 C -0.7936(7) 0.2877(3) -0.4118(4) 0.0614 1.0000 Uani . . . . . .
O12 O -0.8538(3) 0.12126(19) -0.57756(19) 0.0366 1.0000 Uani . . . . . .
N13 N -1.0255(4) 0.0578(2) -0.6723(2) 0.0257 1.0000 Uani . . . . . .
C14 C -1.1394(5) 0.0532(3) -0.6985(3) 0.0300 1.0000 Uani . . . . . .
O15 O -1.2381(3) 0.0379(2) -0.67019(17) 0.0340 1.0000 Uani . . . . . .
C16 C -0.9170(5) 0.0762(3) -0.7109(3) 0.0353 1.0000 Uani . . . . . .
C17 C -0.9160(5) -0.0164(3) -0.5988(3) 0.0295 1.0000 Uani . . . . . .
C18 C -0.9587(6) -0.0742(3) -0.6380(3) 0.0369 1.0000 Uani . . . . . .
C19 C -0.9089(6) -0.0349(3) -0.5285(3) 0.0418 1.0000 Uani . . . . . .
C20 C -1.4951(5) 0.0368(3) -0.4312(3) 0.0273 1.0000 Uani . . . . . .
C21 C -1.5462(5) -0.0299(3) -0.4125(3) 0.0275 1.0000 Uani . . . . . .
N22 N -1.4564(4) -0.0691(2) -0.3867(2) 0.0274 1.0000 Uani . . . . . .
C23 C -1.4692(6) -0.1320(3) -0.3633(3) 0.0330 1.0000 Uani . . . . . .
C24 C -1.3644(7) -0.1585(3) -0.3338(3) 0.0408 1.0000 Uani . . . . . .
C25 C -1.3646(8) -0.2185(3) -0.3073(3) 0.0547 1.0000 Uani . . . . . .
C26 C -1.4775(10) -0.2522(3) -0.3101(3) 0.0649 1.0000 Uani . . . . . .
C27 C -1.5868(8) -0.2280(3) -0.3402(3) 0.0489 1.0000 Uani . . . . . .
C28 C -1.5820(7) -0.1670(3) -0.3665(3) 0.0398 1.0000 Uani . . . . . .
C29 C -1.7090(9) -0.2660(3) -0.3446(3) 0.0636 1.0000 Uani . . . . . .
C30 C -1.2483(10) -0.2460(4) -0.2764(4) 0.0848 1.0000 Uani . . . . . .
O31 O -1.6567(4) -0.0446(2) -0.4205(2) 0.0436 1.0000 Uani . . . . . .
N32 N -1.4832(4) 0.0407(2) -0.4999(2) 0.0267 1.0000 Uani . . . . . .
C33 C -1.3703(5) 0.0479(3) -0.5262(3) 0.0299 1.0000 Uani . . . . . .
O34 O -1.2685(3) 0.0501(2) -0.49836(18) 0.0351 1.0000 Uani . . . . . .
C35 C -1.5971(5) 0.0384(3) -0.5392(3) 0.0406 1.0000 Uani . . . . . .
C36 C -1.5782(6) 0.0897(3) -0.4032(3) 0.0420 1.0000 Uani . . . . . .
C37 C -1.5331(8) 0.1549(3) -0.4260(4) 0.0699 1.0000 Uani . . . . . .
C38 C -1.5752(7) 0.0858(4) -0.3316(3) 0.0535 1.0000 Uani . . . . . .
C39 C -1.5042(5) 0.0206(3) -0.7797(3) 0.0329 1.0000 Uani . . . . . .
C40 C -1.5527(5) -0.0218(3) -0.7263(2) 0.0292 1.0000 Uani . . . . . .
N41 N -1.4600(4) -0.0405(2) -0.68488(19) 0.0287 1.0000 Uani . . . . . .
C42 C -1.4685(5) -0.0830(3) -0.6333(3) 0.0291 1.0000 Uani . . . . . .
C43 C -1.3626(5) -0.0871(3) -0.5951(2) 0.0278 1.0000 Uani . . . . . .
C44 C -1.3605(5) -0.1263(2) -0.5417(2) 0.0273 1.0000 Uani . . . . . .
C45 C -1.4673(6) -0.1634(3) -0.5297(3) 0.0358 1.0000 Uani . . . . . .
C46 C -1.5739(6) -0.1604(3) -0.5668(3) 0.0398 1.0000 Uani . . . . . .
C47 C -1.5756(6) -0.1205(3) -0.6198(3) 0.0360 1.0000 Uani . . . . . .
C48 C -1.6897(7) -0.2009(4) -0.5512(4) 0.0641 1.0000 Uani . . . . . .
C49 C -1.2462(6) -0.1279(3) -0.5005(3) 0.0364 1.0000 Uani . . . . . .
O50 O -1.6635(3) -0.0386(2) -0.72291(17) 0.0330 1.0000 Uani . . . . . .
N51 N -1.4775(5) -0.0234(3) -0.8342(2) 0.0450 1.0000 Uani . . . . . .
C52 C -1.3631(6) -0.0204(4) -0.8614(3) 0.0517 1.0000 Uani . . . . . .
O53 O -1.2718(4) 0.0117(2) -0.84153(19) 0.0476 1.0000 Uani . . . . . .
C54 C -1.5815(6) -0.0618(4) -0.8623(3) 0.0553 1.0000 Uani . . . . . .
C55 C -1.5941(6) 0.0721(3) -0.7974(3) 0.0417 1.0000 Uani . . . . . .
C56 C -1.5517(7) 0.1063(4) -0.8573(3) 0.0571 1.0000 Uani . . . . . .
C57 C -1.6013(6) 0.1181(3) -0.7424(4) 0.0550 1.0000 Uani . . . . . .
H11 H -1.0886 0.0277 -0.5895 0.0266 1.0000 Uiso R . . . . .
H51 H -0.8488 0.1990 -0.4995 0.0527 1.0000 Uiso R . . . . .
H71 H -1.0066 0.2922 -0.3524 0.0902 1.0000 Uiso R . . . . .
H91 H -1.2041 0.1599 -0.4479 0.0698 1.0000 Uiso R . . . . .
H101 H -1.2926 0.2016 -0.3532 0.1044 1.0000 Uiso R . . . . .
H102 H -1.2825 0.2761 -0.3632 0.1044 1.0000 Uiso R . . . . .
H103 H -1.2062 0.2435 -0.3077 0.1044 1.0000 Uiso R . . . . .
H141 H -1.1457 0.0616 -0.7417 0.0329 1.0000 Uiso R . . . . .
H161 H -0.9467 0.0839 -0.7530 0.0463 1.0000 Uiso R . . . . .
H162 H -0.8567 0.0422 -0.7113 0.0463 1.0000 Uiso R . . . . .
H163 H -0.8787 0.1148 -0.6937 0.0463 1.0000 Uiso R . . . . .
H171 H -0.8319 -0.0027 -0.6117 0.0336 1.0000 Uiso R . . . . .
H181 H -0.9015 -0.1091 -0.6299 0.0470 1.0000 Uiso R . . . . .
H182 H -0.9581 -0.0633 -0.6821 0.0470 1.0000 Uiso R . . . . .
H183 H -1.0428 -0.0866 -0.6253 0.0470 1.0000 Uiso R . . . . .
H191 H -0.8538 -0.0714 -0.5217 0.0478 1.0000 Uiso R . . . . .
H192 H -0.9930 -0.0452 -0.5129 0.0478 1.0000 Uiso R . . . . .
H193 H -0.8771 0.0014 -0.5046 0.0478 1.0000 Uiso R . . . . .
H201 H -1.4096 0.0419 -0.4132 0.0324 1.0000 Uiso R . . . . .
H241 H -1.2902 -0.1350 -0.3319 0.0533 1.0000 Uiso R . . . . .
H261 H -1.4814 -0.2927 -0.2914 0.0710 1.0000 Uiso R . . . . .
H281 H -1.6531 -0.1498 -0.3859 0.0480 1.0000 Uiso R . . . . .
H291 H -1.7574 -0.2524 -0.3807 0.0826 1.0000 Uiso R . . . . .
H292 H -1.6904 -0.3103 -0.3493 0.0826 1.0000 Uiso R . . . . .
H293 H -1.7597 -0.2607 -0.3074 0.0826 1.0000 Uiso R . . . . .
H301 H -1.2712 -0.2864 -0.2586 0.0924 1.0000 Uiso R . . . . .
H302 H -1.1818 -0.2523 -0.3068 0.0924 1.0000 Uiso R . . . . .
H303 H -1.2200 -0.2188 -0.2438 0.0924 1.0000 Uiso R . . . . .
H331 H -1.3684 0.0500 -0.5701 0.0353 1.0000 Uiso R . . . . .
H351 H -1.5735 0.0411 -0.5829 0.0500 1.0000 Uiso R . . . . .
H352 H -1.6542 0.0724 -0.5280 0.0500 1.0000 Uiso R . . . . .
H353 H -1.6378 -0.0016 -0.5314 0.0500 1.0000 Uiso R . . . . .
H361 H -1.6662 0.0839 -0.4176 0.0531 1.0000 Uiso R . . . . .
H371 H -1.5837 0.1866 -0.4053 0.0828 1.0000 Uiso R . . . . .
H372 H -1.5421 0.1570 -0.4705 0.0828 1.0000 Uiso R . . . . .
H373 H -1.4451 0.1582 -0.4134 0.0828 1.0000 Uiso R . . . . .
H381 H -1.6208 0.1215 -0.3139 0.0631 1.0000 Uiso R . . . . .
H382 H -1.6122 0.0457 -0.3176 0.0631 1.0000 Uiso R . . . . .
H383 H -1.4887 0.0877 -0.3177 0.0631 1.0000 Uiso R . . . . .
H391 H -1.4247 0.0409 -0.7667 0.0439 1.0000 Uiso R . . . . .
H431 H -1.2912 -0.0628 -0.6053 0.0310 1.0000 Uiso R . . . . .
H451 H -1.4676 -0.1902 -0.4953 0.0421 1.0000 Uiso R . . . . .
H471 H -1.6468 -0.1187 -0.6457 0.0438 1.0000 Uiso R . . . . .
H481 H -1.7573 -0.1925 -0.5801 0.0800 1.0000 Uiso R . . . . .
H482 H -1.6669 -0.2448 -0.5541 0.0800 1.0000 Uiso R . . . . .
H483 H -1.7175 -0.1930 -0.5093 0.0800 1.0000 Uiso R . . . . .
H491 H -1.2661 -0.1475 -0.4608 0.0455 1.0000 Uiso R . . . . .
H492 H -1.1814 -0.1526 -0.5211 0.0455 1.0000 Uiso R . . . . .
H493 H -1.2157 -0.0852 -0.4933 0.0455 1.0000 Uiso R . . . . .
H521 H -1.3511 -0.0454 -0.8977 0.0597 1.0000 Uiso R . . . . .
H541 H -1.5467 -0.0877 -0.8961 0.0732 1.0000 Uiso R . . . . .
H542 H -1.6425 -0.0316 -0.8789 0.0732 1.0000 Uiso R . . . . .
H543 H -1.6207 -0.0884 -0.8310 0.0732 1.0000 Uiso R . . . . .
H551 H -1.6780 0.0529 -0.8051 0.0555 1.0000 Uiso R . . . . .
H561 H -1.6057 0.1432 -0.8652 0.0726 1.0000 Uiso R . . . . .
H562 H -1.5574 0.0766 -0.8927 0.0726 1.0000 Uiso R . . . . .
H563 H -1.4638 0.1212 -0.8526 0.0726 1.0000 Uiso R . . . . .
H571 H -1.6653 0.1494 -0.7500 0.0645 1.0000 Uiso R . . . . .
H572 H -1.6201 0.0978 -0.7026 0.0645 1.0000 Uiso R . . . . .
H573 H -1.5212 0.1397 -0.7390 0.0645 1.0000 Uiso R . . . . .
H221 H -1.3695 -0.0505 -0.3840 0.0328 1.0000 Uiso R . . . . .
H411 H -1.3748 -0.0210 -0.6921 0.0342 1.0000 Uiso R . . . . .
H31 H -1.1262 0.0978 -0.5236 0.0419 1.0000 Uiso R . . . . .
H111 H -0.8131 0.3241 -0.3865 0.0750 1.0000 Uiso R . . . . .
H112 H -0.7619 0.3022 -0.4518 0.0750 1.0000 Uiso R . . . . .
H113 H -0.7308 0.2625 -0.3913 0.0750 1.0000 Uiso R . . . . .

loop_
_atom_site_aniso_label
_atom_site_aniso_U_11
_atom_site_aniso_U_22
_atom_site_aniso_U_33
_atom_site_aniso_U_23
_atom_site_aniso_U_13
_atom_site_aniso_U_12
C1 0.015(2) 0.031(3) 0.022(2) 0.000(2) 0.001(2) -0.003(2)
C2 0.015(2) 0.041(3) 0.032(3) 0.003(3) -0.003(2) 0.002(2)
N3 0.023(2) 0.046(3) 0.037(3) -0.014(2) 0.003(2) -0.008(2)
C4 0.041(4) 0.049(4) 0.041(4) -0.013(3) -0.001(3) -0.009(3)
C5 0.036(3) 0.029(3) 0.053(4) -0.007(3) -0.009(3) -0.001(3)
C6 0.042(4) 0.055(4) 0.070(5) -0.020(4) -0.009(4) -0.011(4)
C7 0.074(6) 0.058(5) 0.073(6) -0.028(4) -0.024(5) 0.004(4)
C8 0.067(5) 0.044(4) 0.051(4) -0.006(3) -0.010(4) 0.003(4)
C9 0.057(4) 0.046(4) 0.043(4) -0.002(3) -0.009(4) -0.002(3)
C10 0.099(7) 0.081(6) 0.056(5) -0.017(5) 0.005(5) 0.017(6)
C11 0.057(5) 0.042(4) 0.084(6) -0.018(4) -0.002(4) -0.011(4)
O12 0.019(2) 0.041(2) 0.050(2) -0.003(2) 0.0051(18) -0.0090(17)
N13 0.020(2) 0.035(3) 0.022(2) 0.0044(19) 0.0032(19) 0.002(2)
C14 0.026(3) 0.039(3) 0.025(3) 0.006(2) -0.005(2) -0.003(3)
O15 0.0156(19) 0.055(3) 0.031(2) 0.0073(19) -0.0036(16) -0.0066(19)
C16 0.021(3) 0.052(4) 0.034(3) 0.013(3) 0.004(2) -0.007(3)
C17 0.019(3) 0.034(3) 0.036(3) 0.005(3) -0.003(2) -0.004(2)
C18 0.032(3) 0.033(3) 0.046(3) -0.002(3) -0.009(3) -0.006(3)
C19 0.032(3) 0.048(4) 0.046(4) 0.016(3) -0.012(3) -0.010(3)
C20 0.015(2) 0.035(3) 0.032(3) -0.003(3) 0.003(2) -0.002(2)
C21 0.020(3) 0.030(3) 0.032(3) -0.004(2) -0.005(2) -0.006(2)
N22 0.017(2) 0.038(3) 0.027(2) 0.000(2) -0.0068(19) 0.003(2)
C23 0.041(3) 0.032(3) 0.027(3) -0.007(2) -0.008(3) 0.007(3)
C24 0.057(4) 0.038(4) 0.028(3) -0.007(3) -0.007(3) 0.013(3)
C25 0.085(6) 0.034(4) 0.045(4) -0.014(3) -0.021(4) 0.014(4)
C26 0.135(8) 0.027(4) 0.033(4) 0.000(3) -0.009(5) 0.020(5)
C27 0.091(6) 0.023(3) 0.033(3) -0.007(3) -0.001(4) -0.008(4)
C28 0.059(4) 0.033(3) 0.028(3) -0.002(3) -0.008(3) 0.002(3)
C29 0.118(7) 0.026(3) 0.047(4) -0.004(3) -0.002(5) -0.013(4)
C30 0.137(9) 0.056(5) 0.061(5) -0.009(4) -0.049(6) 0.038(6)
O31 0.023(2) 0.048(3) 0.060(3) 0.018(2) -0.013(2) -0.0085(19)
N32 0.014(2) 0.035(2) 0.031(2) 0.000(2) 0.0019(19) 0.001(2)
C33 0.027(3) 0.032(3) 0.031(3) -0.003(3) 0.005(3) -0.002(3)
O34 0.0169(19) 0.057(3) 0.031(2) -0.010(2) 0.0010(17) -0.0043(19)
C35 0.021(3) 0.059(4) 0.042(3) 0.014(3) -0.001(3) -0.001(3)
C36 0.034(3) 0.042(4) 0.050(4) -0.004(3) 0.023(3) -0.003(3)
C37 0.082(6) 0.031(4) 0.097(6) -0.006(4) 0.049(5) 0.010(4)
C38 0.043(4) 0.062(4) 0.056(4) -0.018(4) 0.024(3) -0.007(4)
C39 0.017(3) 0.053(4) 0.029(3) 0.007(3) -0.001(2) -0.003(3)
C40 0.019(3) 0.044(3) 0.024(3) -0.009(3) -0.002(2) 0.002(3)
N41 0.021(2) 0.042(3) 0.023(2) 0.001(2) -0.0025(19) -0.005(2)
C42 0.029(3) 0.028(3) 0.031(3) -0.001(2) -0.004(3) -0.005(2)
C43 0.025(3) 0.032(3) 0.027(3) -0.002(2) -0.002(2) 0.000(2)
C44 0.035(3) 0.017(3) 0.030(3) -0.004(2) 0.003(3) 0.007(2)
C45 0.046(4) 0.022(3) 0.039(3) 0.009(3) 0.003(3) 0.002(3)
C46 0.040(3) 0.028(3) 0.051(4) 0.005(3) -0.007(3) -0.007(3)
C47 0.029(3) 0.035(3) 0.045(4) 0.002(3) -0.012(3) -0.005(3)
C48 0.054(5) 0.053(5) 0.086(6) 0.029(4) -0.018(4) -0.024(4)
C49 0.040(3) 0.039(3) 0.030(3) 0.002(3) 0.001(3) 0.011(3)
O50 0.0166(18) 0.050(2) 0.033(2) 0.002(2) -0.0028(16) -0.0024(18)
N51 0.026(3) 0.078(4) 0.031(3) -0.014(3) -0.001(2) -0.012(3)
C52 0.028(3) 0.093(6) 0.034(3) -0.007(4) 0.011(3) -0.007(4)
O53 0.023(2) 0.086(4) 0.034(2) 0.002(2) 0.0038(19) -0.009(2)
C54 0.036(4) 0.078(5) 0.052(4) -0.016(4) 0.004(3) -0.011(4)
C55 0.030(3) 0.044(4) 0.051(4) 0.003(3) 0.003(3) -0.001(3)
C56 0.044(4) 0.066(5) 0.061(5) 0.005(4) 0.015(4) 0.008(4)
C57 0.029(3) 0.037(4) 0.100(6) 0.016(4) 0.000(4) -0.001(3)

loop_
_atom_type_symbol
_atom_type_scat_dispersion_real
_atom_type_scat_dispersion_imag
_atom_type_scat_Cromer_Mann_a1
_atom_type_scat_Cromer_Mann_b1
_atom_type_scat_Cromer_Mann_a2
_atom_type_scat_Cromer_Mann_b2
_atom_type_scat_Cromer_Mann_a3
_atom_type_scat_Cromer_Mann_b3
_atom_type_scat_Cromer_Mann_a4
_atom_type_scat_Cromer_Mann_b4
_atom_type_scat_Cromer_Mann_c
_atom_type_scat_source
C 0.0033 0.0016 2.3100 20.8439 1.0200 10.2075 1.5886 0.5687 0.8650 51.6512 0.2156 'International Tables Vol C 4.2.6.8 and 6.1.1.4'
H 0.0000 0.0000 0.4930 10.5109 0.3229 26.1257 0.1402 3.1424 0.0408 57.7998 0.0030 'International Tables Vol C 4.2.6.8 and 6.1.1.4'
N 0.0061 0.0033 12.2126 0.0057 3.1322 9.8933 2.0125 28.9975 1.1663 0.5826 -11.5290 'International Tables Vol C 4.2.6.8 and 6.1.1.4'
O 0.0106 0.0060 3.0485 13.2771 2.2868 5.7011 1.5463 0.3239 0.8670 32.9089 0.2508 'International Tables Vol C 4.2.6.8 and 6.1.1.4'

loop_
_geom_angle_atom_site_label_1
_geom_angle_site_symmetry_1
_geom_angle_atom_site_label_2
_geom_angle_site_symmetry_2
_geom_angle_atom_site_label_3
_geom_angle_site_symmetry_3
_geom_angle
_geom_angle_publ_flag
C2 . C1 . N13 . 110.1(4) yes
C2 . C1 . C17 . 110.8(4) yes
N13 . C1 . C17 . 112.0(4) yes
C2 . C1 . H11 . 108.6 no
N13 . C1 . H11 . 107.1 no
C17 . C1 . H11 . 108.1 no
C1 . C2 . N3 . 114.0(4) yes
C1 . C2 . O12 . 121.8(5) yes
N3 . C2 . O12 . 124.1(5) yes
C2 . N3 . C4 . 128.5(5) yes
C2 . N3 . H31 . 115.7 no
C4 . N3 . H31 . 115.7 no
N3 . C4 . C5 . 124.8(6) yes
N3 . C4 . C9 . 116.2(6) yes
C5 . C4 . C9 . 119.0(6) yes
C4 . C5 . C6 . 120.2(6) yes
C4 . C5 . H51 . 119.9 no
C6 . C5 . H51 . 120.0 no
C5 . C6 . C7 . 119.3(6) yes
C5 . C6 . C11 . 123.0(7) yes
C7 . C6 . C11 . 117.5(6) yes
C6 . C7 . C8 . 120.7(6) yes
C6 . C7 . H71 . 119.8 no
C8 . C7 . H71 . 119.4 no
C7 . C8 . C9 . 118.5(7) yes
C7 . C8 . C10 . 121.4(7) yes
C9 . C8 . C10 . 120.0(7) yes
C8 . C9 . C4 . 122.2(7) yes
C8 . C9 . H91 . 119.0 no
C4 . C9 . H91 . 118.8 no
C8 . C10 . H101 . 109.9 no
C8 . C10 . H102 . 110.5 no
H101 . C10 . H102 . 108.8 no
C8 . C10 . H103 . 108.7 no
H101 . C10 . H103 . 109.2 no
H102 . C10 . H103 . 109.6 no
C6 . C11 . H111 . 110.6 no
C6 . C11 . H112 . 108.5 no
H111 . C11 . H112 . 109.0 no
C6 . C11 . H113 . 109.8 no
H111 . C11 . H113 . 109.4 no
H112 . C11 . H113 . 109.5 no
C1 . N13 . C14 . 120.5(4) yes
C1 . N13 . C16 . 119.8(4) yes
C14 . N13 . C16 . 119.6(4) yes
N13 . C14 . O15 . 125.1(5) yes
N13 . C14 . H141 . 117.4 no
O15 . C14 . H141 . 117.5 no
N13 . C16 . H161 . 108.1 no
N13 . C16 . H162 . 109.4 no
H161 . C16 . H162 . 109.5 no
N13 . C16 . H163 . 109.4 no
H161 . C16 . H163 . 110.4 no
H162 . C16 . H163 . 109.9 no
C1 . C17 . C18 . 111.7(4) yes
C1 . C17 . C19 . 108.7(5) yes
C18 . C17 . C19 . 110.1(5) yes
C1 . C17 . H171 . 108.4 no
C18 . C17 . H171 . 110.3 no
C19 . C17 . H171 . 107.6 no
C17 . C18 . H181 . 108.1 no
C17 . C18 . H182 . 109.9 no
H181 . C18 . H182 . 110.4 no
C17 . C18 . H183 . 109.2 no
H181 . C18 . H183 . 109.1 no
H182 . C18 . H183 . 110.0 no
C17 . C19 . H191 . 111.7 no
C17 . C19 . H192 . 110.0 no
H191 . C19 . H192 . 109.0 no
C17 . C19 . H193 . 109.2 no
H191 . C19 . H193 . 108.9 no
H192 . C19 . H193 . 107.9 no
C21 . C20 . N32 . 109.7(4) yes
C21 . C20 . C36 . 110.4(4) yes
N32 . C20 . C36 . 113.3(5) yes
C21 . C20 . H201 . 108.6 no
N32 . C20 . H201 . 107.5 no
C36 . C20 . H201 . 107.3 no
C20 . C21 . N22 . 113.5(4) yes
C20 . C21 . O31 . 121.7(5) yes
N22 . C21 . O31 . 124.8(5) yes
C21 . N22 . C23 . 129.2(5) yes
C21 . N22 . H221 . 115.3 no
C23 . N22 . H221 . 115.5 no
N22 . C23 . C24 . 116.9(5) yes
N22 . C23 . C28 . 123.4(5) yes
C24 . C23 . C28 . 119.6(5) yes
C23 . C24 . C25 . 123.1(7) yes
C23 . C24 . H241 . 119.1 no
C25 . C24 . H241 . 117.7 no
C24 . C25 . C26 . 116.4(7) yes
C24 . C25 . C30 . 121.6(8) yes
C26 . C25 . C30 . 122.0(7) yes
C25 . C26 . C27 . 122.9(6) yes
C25 . C26 . H261 . 118.5 no
C27 . C26 . H261 . 118.6 no
C26 . C27 . C28 . 118.5(7) yes
C26 . C27 . C29 . 122.5(6) yes
C28 . C27 . C29 . 119.0(7) yes
C23 . C28 . C27 . 119.3(6) yes
C23 . C28 . H281 . 120.6 no
C27 . C28 . H281 . 120.1 no
C27 . C29 . H291 . 110.3 no
C27 . C29 . H292 . 109.8 no
H291 . C29 . H292 . 108.1 no
C27 . C29 . H293 . 111.4 no
H291 . C29 . H293 . 108.9 no
H292 . C29 . H293 . 108.3 no
C25 . C30 . H301 . 107.5 no
C25 . C30 . H302 . 110.8 no
H301 . C30 . H302 . 109.4 no
C25 . C30 . H303 . 110.4 no
H301 . C30 . H303 . 108.7 no
H302 . C30 . H303 . 110.0 no
C20 . N32 . C33 . 120.2(4) yes
C20 . N32 . C35 . 119.6(4) yes
C33 . N32 . C35 . 120.2(4) yes
N32 . C33 . O34 . 126.1(5) yes
N32 . C33 . H331 . 116.5 no
O34 . C33 . H331 . 117.4 no
N32 . C35 . H351 . 109.5 no
N32 . C35 . H352 . 110.5 no
H351 . C35 . H352 . 111.0 no
N32 . C35 . H353 . 107.6 no
H351 . C35 . H353 . 109.6 no
H352 . C35 . H353 . 108.6 no
C20 . C36 . C37 . 109.9(5) yes
C20 . C36 . C38 . 109.8(6) yes
C37 . C36 . C38 . 111.0(6) yes
C20 . C36 . H361 . 109.4 no
C37 . C36 . H361 . 107.7 no
C38 . C36 . H361 . 108.9 no
C36 . C37 . H371 . 107.2 no
C36 . C37 . H372 . 109.1 no
H371 . C37 . H372 . 111.7 no
C36 . C37 . H373 . 106.0 no
H371 . C37 . H373 . 111.1 no
H372 . C37 . H373 . 111.4 no
C36 . C38 . H381 . 109.8 no
C36 . C38 . H382 . 110.1 no
H381 . C38 . H382 . 110.1 no
C36 . C38 . H383 . 109.0 no
H381 . C38 . H383 . 108.9 no
H382 . C38 . H383 . 108.9 no
C40 . C39 . N51 . 106.3(5) yes
C40 . C39 . C55 . 113.1(5) yes
N51 . C39 . C55 . 111.6(5) yes
C40 . C39 . H391 . 109.1 no
N51 . C39 . H391 . 108.7 no
C55 . C39 . H391 . 107.9 no
C39 . C40 . N41 . 113.6(5) yes
C39 . C40 . O50 . 122.0(5) yes
N41 . C40 . O50 . 124.3(5) yes
C40 . N41 . C42 . 129.0(5) yes
C40 . N41 . H411 . 115.4 no
C42 . N41 . H411 . 115.6 no
N41 . C42 . C43 . 116.3(5) yes
N41 . C42 . C47 . 124.0(5) yes
C43 . C42 . C47 . 119.7(5) yes
C42 . C43 . C44 . 121.7(5) yes
C42 . C43 . H431 . 118.8 no
C44 . C43 . H431 . 119.5 no
C43 . C44 . C45 . 117.3(5) yes
C43 . C44 . C49 . 120.2(5) yes
C45 . C44 . C49 . 122.5(5) yes
C44 . C45 . C46 . 122.4(5) yes
C44 . C45 . H451 . 119.0 no
C46 . C45 . H451 . 118.6 no
C45 . C46 . C47 . 119.8(5) yes
C45 . C46 . C48 . 120.6(5) yes
C47 . C46 . C48 . 119.6(6) yes
C42 . C47 . C46 . 119.0(5) yes
C42 . C47 . H471 . 120.5 no
C46 . C47 . H471 . 120.6 no
C46 . C48 . H481 . 111.0 no
C46 . C48 . H482 . 108.4 no
H481 . C48 . H482 . 109.0 no
C46 . C48 . H483 . 110.8 no
H481 . C48 . H483 . 109.7 no
H482 . C48 . H483 . 107.8 no
C44 . C49 . H491 . 110.3 no
C44 . C49 . H492 . 108.7 no
H491 . C49 . H492 . 109.1 no
C44 . C49 . H493 . 110.1 no
H491 . C49 . H493 . 109.3 no
H492 . C49 . H493 . 109.4 no
C39 . N51 . C52 . 118.2(5) yes
C39 . N51 . C54 . 120.0(5) yes
C52 . N51 . C54 . 121.2(5) yes
N51 . C52 . O53 . 125.2(6) yes
N51 . C52 . H521 . 116.7 no
O53 . C52 . H521 . 118.1 no
N51 . C54 . H541 . 108.5 no
N51 . C54 . H542 . 106.7 no
H541 . C54 . H542 . 110.2 no
N51 . C54 . H543 . 110.6 no
H541 . C54 . H543 . 110.8 no
H542 . C54 . H543 . 109.9 no
C39 . C55 . C56 . 111.2(5) yes
C39 . C55 . C57 . 107.3(5) yes
C56 . C55 . C57 . 111.2(6) yes
C39 . C55 . H551 . 109.0 no
C56 . C55 . H551 . 108.3 no
C57 . C55 . H551 . 109.9 no
C55 . C56 . H561 . 109.9 no
C55 . C56 . H562 . 109.1 no
H561 . C56 . H562 . 109.6 no
C55 . C56 . H563 . 109.8 no
H561 . C56 . H563 . 108.8 no
H562 . C56 . H563 . 109.7 no
C55 . C57 . H571 . 109.9 no
C55 . C57 . H572 . 114.1 no
H571 . C57 . H572 . 107.5 no
C55 . C57 . H573 . 108.2 no
H571 . C57 . H573 . 108.4 no
H572 . C57 . H573 . 108.7 no

loop_
_geom_bond_atom_site_label_1
_geom_bond_site_symmetry_1
_geom_bond_atom_site_label_2
_geom_bond_site_symmetry_2
_geom_bond_distance
_geom_bond_publ_flag
C1 . C2 . 1.531(8) yes
C1 . N13 . 1.466(6) yes
C1 . C17 . 1.531(7) yes
C1 . H11 . 0.973 no
C2 . N3 . 1.363(7) yes
C2 . O12 . 1.226(6) yes
N3 . C4 . 1.424(7) yes
N3 . H31 . 1.000 no
C4 . C5 . 1.379(8) yes
C4 . C9 . 1.381(9) yes
C5 . C6 . 1.404(9) yes
C5 . H51 . 0.927 no
C6 . C7 . 1.401(11) yes
C6 . C11 . 1.451(9) yes
C7 . C8 . 1.375(11) yes
C7 . H71 . 0.941 no
C8 . C9 . 1.389(9) yes
C8 . C10 . 1.523(11) yes
C9 . H91 . 0.947 no
C10 . H101 . 0.976 no
C10 . H102 . 0.959 no
C10 . H103 . 0.977 no
C11 . H111 . 0.952 no
C11 . H112 . 0.963 no
C11 . H113 . 0.953 no
N13 . C14 . 1.331(7) yes
N13 . C16 . 1.462(7) yes
C14 . O15 . 1.246(6) yes
C14 . H141 . 0.937 no
C16 . H161 . 0.961 no
C16 . H162 . 0.955 no
C16 . H163 . 0.971 no
C17 . C18 . 1.534(8) yes
C17 . C19 . 1.544(8) yes
C17 . H171 . 0.974 no
C18 . H181 . 0.961 no
C18 . H182 . 0.964 no
C18 . H183 . 0.964 no
C19 . H191 . 0.969 no
C19 . H192 . 0.973 no
C19 . H193 . 0.973 no
C20 . C21 . 1.544(8) yes
C20 . N32 . 1.467(7) yes
C20 . C36 . 1.531(8) yes
C20 . H201 . 0.987 no
C21 . N22 . 1.368(7) yes
C21 . O31 . 1.219(6) yes
N22 . C23 . 1.410(7) yes
N22 . H221 . 1.000 no
C23 . C24 . 1.388(8) yes
C23 . C28 . 1.399(9) yes
C24 . C25 . 1.374(9) yes
C24 . H241 . 0.926 no
C25 . C26 . 1.387(12) yes
C25 . C30 . 1.507(11) yes
C26 . C27 . 1.414(11) yes
C26 . H261 . 0.935 no
C27 . C28 . 1.390(8) yes
C27 . C29 . 1.518(11) yes
C28 . H281 . 0.931 no
C29 . H291 . 0.965 no
C29 . H292 . 0.951 no
C29 . H293 . 0.960 no
C30 . H301 . 0.954 no
C30 . H302 . 0.964 no
C30 . H303 . 0.944 no
N32 . C33 . 1.327(7) yes
N32 . C35 . 1.466(7) yes
C33 . O34 . 1.228(7) yes
C33 . H331 . 0.934 no
C35 . H351 . 0.965 no
C35 . H352 . 0.961 no
C35 . H353 . 0.952 no
C36 . C37 . 1.522(9) yes
C36 . C38 . 1.522(9) yes
C36 . H361 . 0.987 no
C37 . H371 . 0.956 no
C37 . H372 . 0.951 no
C37 . H373 . 0.971 no
C38 . H381 . 0.963 no
C38 . H382 . 0.971 no
C38 . H383 . 0.962 no
C39 . C40 . 1.528(8) yes
C39 . N51 . 1.503(8) yes
C39 . C55 . 1.483(8) yes
C39 . H391 . 0.982 no
C40 . N41 . 1.374(7) yes
C40 . O50 . 1.224(6) yes
N41 . C42 . 1.412(7) yes
N41 . H411 . 1.000 no
C42 . C43 . 1.386(7) yes
C42 . C47 . 1.406(8) yes
C43 . C44 . 1.398(7) yes
C43 . H431 . 0.935 no
C44 . C45 . 1.393(8) yes
C44 . C49 . 1.492(8) yes
C45 . C46 . 1.376(9) yes
C45 . H451 . 0.921 no
C46 . C47 . 1.401(8) yes
C46 . C48 . 1.524(9) yes
C47 . H471 . 0.932 no
C48 . H481 . 0.958 no
C48 . H482 . 0.950 no
C48 . H483 . 0.953 no
C49 . H491 . 0.960 no
C49 . H492 . 0.962 no
C49 . H493 . 0.959 no
N51 . C52 . 1.342(8) yes
N51 . C54 . 1.486(8) yes
C52 . O53 . 1.248(8) yes
C52 . H521 . 0.940 no
C54 . H541 . 0.971 no
C54 . H542 . 0.969 no
C54 . H543 . 0.959 no
C55 . C56 . 1.528(9) yes
C55 . C57 . 1.513(10) yes
C55 . H551 . 0.987 no
C56 . H561 . 0.972 no
C56 . H562 . 0.976 no
C56 . H563 . 0.986 no
C57 . H571 . 0.954 no
C57 . H572 . 0.966 no
C57 . H573 . 0.962 no

loop_
_geom_hbond_atom_site_label_D
_geom_hbond_site_symmetry_D
_geom_hbond_atom_site_label_H
_geom_hbond_site_symmetry_H
_geom_hbond_atom_site_label_A
_geom_hbond_site_symmetry_A
_geom_hbond_angle_DHA
_geom_hbond_distance_DH
_geom_hbond_distance_HA
_geom_hbond_distance_DA
_geom_hbond_publ_flag
N22 . H221 . O53 4_255 154.8 1.000 1.924 2.860 yes
N41 . H411 . O15 . 152.2 1.000 1.954 2.877 yes
N3 . H31 . O34 . 164.1 1.000 1.883 2.858 yes
